data_7114023
loop_
_publ_author_name
'Navakhun, Korakot'
'Gale, Philip A.'
'Camiolo, Salvatore'
'Light, Mark E.'
'Hursthouse, Michael B.'

_publ_section_title
;
 Pendant arm pyrrolic amide cleft anion receptors
;
_journal_issue 18
_journal_name_full 'Chemical Communications'
_journal_page_first 2084
_journal_paper_doi 10.1039/b204295a
_journal_year 2002
_chemical_formula_sum 'C22 H30 F6 N5 O4 P'
_chemical_formula_weight 573.48
_chemical_name_systematic
;
?
;
_space_group_IT_number 61
_symmetry_space_group_name_Hall '-P 2ac 2ab'
_symmetry_space_group_name_H-M 'P b c a'
_atom_sites_solution_hydrogens geom
_atom_sites_solution_primary direct
_atom_sites_solution_secondary difmap
_audit_creation_method SHELXL-97
_cell_angle_alpha 90.00
_cell_angle_beta 90.00
_cell_angle_gamma 90.00
_cell_formula_units_Z 8
_cell_length_a 16.1973(5)
_cell_length_b 9.3378(2)
_cell_length_c 34.0104(12)
_cell_measurement_temperature 120(2)
_cell_volume 5144.0(3)
_computing_cell_refinement 'DENZO (Otwinowski and MInor, 1997)'
_computing_data_collection 'COLLECT (Hooft, 1998)'
_computing_data_reduction 'DENZO, COLLECT, MAXUS (Mackay et al., 1998)'
_computing_molecular_graphics 'CAMERON (Watkin, et al., 1993)'
_computing_publication_material 'WINGX (Farrugia, 1998)'
_computing_structure_refinement 'SHELXL-97 (Sheldrick, 1997)'
_computing_structure_solution 'SHELXS-97 (Sheldrick, 1990)'
_diffrn_ambient_temperature 120(2)
_diffrn_detector_area_resol_mean '9.091 pixels mm^1^'
_diffrn_measured_fraction_theta_full 0.996
_diffrn_measured_fraction_theta_max 0.996
_diffrn_measurement_device_type 'Bruker Nonius Kappa CCD Area detector'
_diffrn_measurement_method '\f and \w scans to fill the asymmetric unit'
_diffrn_radiation_monochromator graphite
_diffrn_radiation_source 'fine-focus sealed tube'
_diffrn_radiation_type MoK\a
_diffrn_radiation_wavelength 0.71073
_diffrn_reflns_av_R_equivalents 0.1556
_diffrn_reflns_av_sigmaI/netI 0.1655
_diffrn_reflns_limit_h_max 13
_diffrn_reflns_limit_h_min -19
_diffrn_reflns_limit_k_max 9
_diffrn_reflns_limit_k_min -11
_diffrn_reflns_limit_l_max 39
_diffrn_reflns_limit_l_min -40
_diffrn_reflns_number 18704
_diffrn_reflns_theta_full 25.03
_diffrn_reflns_theta_max 25.03
_diffrn_reflns_theta_min 3.09
_exptl_absorpt_coefficient_mu 0.190
_exptl_absorpt_correction_T_max 0.9962
_exptl_absorpt_correction_T_min 0.9813
_exptl_absorpt_correction_type multi-scan
_exptl_absorpt_process_details 'SORTAV (Blessing, 1997)'
_exptl_crystal_density_diffrn 1.481
_exptl_crystal_density_method 'not measured'
_exptl_crystal_F_000 2384
_exptl_crystal_size_max 0.10
_exptl_crystal_size_mid 0.10
_exptl_crystal_size_min 0.02
_refine_diff_density_max 0.681
_refine_diff_density_min -0.501
_refine_diff_density_rms 0.079
_refine_ls_extinction_coef none
_refine_ls_extinction_method none
_refine_ls_goodness_of_fit_ref 0.929
_refine_ls_hydrogen_treatment mixed
_refine_ls_matrix_type full
_refine_ls_number_parameters 382
_refine_ls_number_reflns 4519
_refine_ls_number_restraints 6
_refine_ls_restrained_S_all 0.929
_refine_ls_R_factor_all 0.1738
_refine_ls_R_factor_gt 0.0653
_refine_ls_shift/su_max 0.052
_refine_ls_shift/su_mean 0.002
_refine_ls_structure_factor_coef Fsqd
_refine_ls_weighting_details 'calc w=1/[\s^2^(Fo^2^)+(0.0803P)^2^+0.0000P] where P=(Fo^2^+2Fc^2^)/3'
_refine_ls_weighting_scheme calc
_refine_ls_wR_factor_gt 0.1377
_refine_ls_wR_factor_ref 0.1769
_reflns_number_gt 2080
_reflns_number_total 4519
_reflns_threshold_expression >2sigma(I)
_cod_data_source_file b204295a.txt
_cod_data_source_block s92
_cod_depositor_comments
;
The following automatic conversions were performed:

'_exptl_absorpt_correction_type' value 'Multi-scans' was replaced
with the value 'multi-scan' as specified in the replacement file
'src/cod-tools/trunk/data/replacement-values/replacement_values.lst'.

Automatic conversion script
Id: cif_fix_values 5376 2017-05-30 11:51:03Z andrius 
;
_cod_database_code 7114023

loop_
_symmetry_equiv_pos_as_xyz
'x, y, z'
'-x+1/2, -y, z+1/2'
'-x, y+1/2, -z+1/2'
'x+1/2, -y+1/2, -z'
'-x, -y, -z'
'x-1/2, y, -z-1/2'
'x, -y-1/2, z-1/2'
'-x-1/2, y-1/2, z'

loop_
_atom_site_label
_atom_site_type_symbol
_atom_site_fract_x
_atom_site_fract_y
_atom_site_fract_z
_atom_site_U_iso_or_equiv
_atom_site_adp_type
_atom_site_occupancy
_atom_site_symmetry_multiplicity
_atom_site_calc_flag
_atom_site_refinement_flags
N1 N 0.3930(3) 0.1084(6) 1.15122(13) 0.0248(10) Uani 1 1 d .
N2 N 0.3210(2) -0.0731(4) 1.05961(11) 0.0226(10) Uani 1 1 d .
H2 H 0.2681 -0.0888 1.0558 0.027 Uiso 1 1 calc R
N3 N 0.3836(2) -0.0431(4) 0.95694(10) 0.0180(9) Uani 1 1 d .
H3 H 0.4379 -0.0414 0.9577 0.022 Uiso 1 1 calc R
N4 N 0.3321(2) -0.0305(4) 0.85287(11) 0.0292(11) Uani 1 1 d .
H4 H 0.2786 -0.0427 0.8559 0.035 Uiso 1 1 calc R
N5 N 0.3316(3) 0.1231(7) 0.75166(13) 0.0348(12) Uani 1 1 d .
O1 O 0.44618(19) -0.0482(4) 1.03207(9) 0.0312(9) Uani 1 1 d .
O2 O 0.45620(18) -0.0346(3) 0.88352(8) 0.0278(8) Uani 1 1 d .
C1 C 0.3479(3) 0.0896(5) 1.11355(13) 0.0275(12) Uani 1 1 d .
H1D H 0.3721 0.1536 1.0934 0.033 Uiso 1 1 calc R
H1E H 0.2894 0.1171 1.1172 0.033 Uiso 1 1 calc R
C2 C 0.3525(3) -0.0651(5) 1.09927(13) 0.0260(12) Uani 1 1 d .
H2A H 0.4105 -0.0987 1.0999 0.031 Uiso 1 1 calc R
H2B H 0.3194 -0.1274 1.1168 0.031 Uiso 1 1 calc R
C3 C 0.3714(3) -0.0570(5) 1.02846(13) 0.0220(11) Uani 1 1 d .
C4 C 0.3330(3) -0.0506(5) 0.98903(13) 0.0189(11) Uani 1 1 d .
C5 C 0.2511(3) -0.0520(4) 0.97582(13) 0.0194(11) Uani 1 1 d .
C6 C 0.2547(3) -0.0442(4) 0.93415(13) 0.0203(11) Uani 1 1 d .
C7 C 0.3373(2) -0.0386(5) 0.92356(12) 0.0164(11) Uani 1 1 d .
C8 C 0.3801(3) -0.0342(5) 0.88501(13) 0.0217(11) Uani 1 1 d .
C9 C 0.3639(3) -0.0074(6) 0.81314(13) 0.0348(14) Uani 1 1 d .
H9A H 0.3658 -0.0993 0.7986 0.042 Uiso 1 1 calc R
H9B H 0.4205 0.0323 0.8143 0.042 Uiso 1 1 calc R
C10 C 0.3074(4) 0.0956(6) 0.79274(14) 0.0460(15) Uani 1 1 d .
H10A H 0.2505 0.0567 0.7932 0.055 Uiso 1 1 calc R
H10B H 0.3071 0.1873 0.8073 0.055 Uiso 1 1 calc R
C11 C 0.1754(3) -0.0550(5) 1.00045(13) 0.0207(11) Uani 1 1 d .
C12 C 0.1530(3) 0.0656(5) 1.02251(14) 0.0280(12) Uani 1 1 d .
H12 H 0.1858 0.1498 1.0211 0.034 Uiso 1 1 calc R
C13 C 0.0840(3) 0.0641(6) 1.04626(14) 0.0331(13) Uani 1 1 d .
H13 H 0.0698 0.1464 1.0612 0.040 Uiso 1 1 calc R
C14 C 0.0359(3) -0.0574(6) 1.04823(15) 0.0308(13) Uani 1 1 d .
H14 H -0.0111 -0.0598 1.0649 0.037 Uiso 1 1 calc R
C15 C 0.0561(3) -0.1750(6) 1.02591(14) 0.0313(13) Uani 1 1 d .
H15 H 0.0217 -0.2573 1.0266 0.038 Uiso 1 1 calc R
C16 C 0.1256(3) -0.1755(5) 1.00246(13) 0.0272(12) Uani 1 1 d .
H16 H 0.1393 -0.2584 0.9877 0.033 Uiso 1 1 calc R
C17 C 0.1822(3) -0.0374(5) 0.90692(12) 0.0189(11) Uani 1 1 d .
C18 C 0.1340(3) -0.1566(5) 0.89921(14) 0.0252(12) Uani 1 1 d .
H18 H 0.1447 -0.2436 0.9128 0.030 Uiso 1 1 calc R
C19 C 0.0707(3) -0.1507(6) 0.87215(14) 0.0294(13) Uani 1 1 d .
H19 H 0.0382 -0.2336 0.8674 0.035 Uiso 1 1 calc R
C20 C 0.0543(3) -0.0267(6) 0.85204(15) 0.0331(13) Uani 1 1 d .
H20 H 0.0114 -0.0241 0.8330 0.040 Uiso 1 1 calc R
C21 C 0.1008(3) 0.0949(5) 0.85963(14) 0.0272(12) Uani 1 1 d .
H21 H 0.0900 0.1816 0.8459 0.033 Uiso 1 1 calc R
C22 C 0.1628(3) 0.0883(5) 0.88731(13) 0.0258(12) Uani 1 1 d .
H22 H 0.1933 0.1726 0.8931 0.031 Uiso 1 1 calc R
H51 H 0.447(3) 0.086(6) 1.1468(15) 0.048(17) Uiso 1 1 d .
H52 H 0.373(3) 0.053(6) 1.1720(16) 0.049(18) Uiso 1 1 d .
H53 H 0.384(2) 0.202(6) 1.1612(12) 0.024(14) Uiso 1 1 d .
H55 H 0.380(4) 0.188(7) 0.7534(17) 0.016(18) Uiso 0.67 1 d P
H56 H 0.284(4) 0.166(7) 0.7369(18) 0.025(19) Uiso 0.67 1 d P
H57 H 0.353(5) 0.052(9) 0.741(2) 0.03(3) Uiso 0.67 1 d P
P1 P 0.13090(8) 0.24613(15) 0.70915(4) 0.0332(4) Uani 1 1 d .
F1 F 0.07518(15) 0.3904(3) 0.72328(8) 0.0368(8) Uani 1 1 d .
F2 F 0.1177(2) 0.1698(3) 0.75300(8) 0.0575(9) Uani 1 1 d .
F3 F 0.21574(16) 0.3265(3) 0.72639(10) 0.0588(10) Uani 1 1 d .
F4 F 0.18974(16) 0.1022(3) 0.69562(8) 0.0408(8) Uani 1 1 d .
F5 F 0.1461(2) 0.3214(3) 0.66516(8) 0.0626(10) Uani 1 1 d .
F6 F 0.04814(17) 0.1652(3) 0.69228(9) 0.0526(9) Uani 1 1 d .
O1W O -0.0765(3) 0.3714(5) 0.75809(14) 0.0664(13) Uani 1 1 d D
H1W H -0.1150(14) 0.398(8) 0.7404(10) 0.10(3) Uiso 1 1 d D
H2W H -0.0217(4) 0.371(5) 0.7539(10) 0.031 Uiso 1 1 d D
O2W O 0.1613(2) 0.6121(4) 0.65742(12) 0.0442(10) Uani 1 1 d D
H3W H 0.146(3) 0.554(10) 0.638(2) 0.27(7) Uiso 1 1 d D
H4W H 0.2126(13) 0.618(6) 0.6675(15) 0.10(2) Uiso 1 1 d D

loop_
_atom_site_aniso_label
_atom_site_aniso_U_11
_atom_site_aniso_U_22
_atom_site_aniso_U_33
_atom_site_aniso_U_23
_atom_site_aniso_U_13
_atom_site_aniso_U_12
N1 0.032(3) 0.019(3) 0.023(3) -0.003(2) 0.002(2) 0.001(2)
N2 0.017(2) 0.030(3) 0.021(2) -0.0021(19) 0.0014(17) -0.0036(18)
N3 0.0146(19) 0.021(2) 0.018(2) -0.0008(19) 0.0015(17) 0.0007(17)
N4 0.025(2) 0.043(3) 0.020(2) 0.002(2) -0.0018(19) 0.003(2)
N5 0.040(3) 0.040(3) 0.025(3) 0.006(3) 0.000(2) 0.010(3)
O1 0.0225(19) 0.046(2) 0.025(2) 0.0040(16) 0.0001(15) -0.0030(17)
O2 0.0213(19) 0.036(2) 0.0259(19) -0.0004(16) -0.0007(15) 0.0013(16)
C1 0.030(3) 0.030(3) 0.023(3) 0.000(2) -0.005(2) 0.001(2)
C2 0.022(2) 0.035(3) 0.021(3) -0.003(2) 0.003(2) -0.001(2)
C3 0.026(3) 0.016(3) 0.025(3) 0.003(2) -0.003(2) -0.003(2)
C4 0.025(3) 0.014(3) 0.018(3) 0.001(2) 0.001(2) 0.003(2)
C5 0.019(2) 0.015(3) 0.024(3) 0.000(2) 0.002(2) -0.002(2)
C6 0.024(3) 0.012(3) 0.025(3) -0.003(2) 0.000(2) -0.001(2)
C7 0.017(2) 0.019(3) 0.013(3) -0.002(2) -0.003(2) -0.001(2)
C8 0.029(3) 0.015(3) 0.021(3) 0.004(2) -0.004(2) -0.002(2)
C9 0.030(3) 0.058(4) 0.017(3) 0.003(3) 0.001(2) 0.003(3)
C10 0.060(4) 0.051(4) 0.027(3) 0.006(3) 0.008(3) 0.015(3)
C11 0.022(3) 0.019(3) 0.020(3) 0.005(2) -0.005(2) 0.005(2)
C12 0.026(3) 0.021(3) 0.036(3) -0.001(3) 0.000(2) -0.002(2)
C13 0.032(3) 0.029(3) 0.038(3) -0.010(3) 0.012(3) 0.002(3)
C14 0.018(3) 0.033(4) 0.041(3) 0.009(3) 0.007(2) 0.006(3)
C15 0.022(3) 0.030(3) 0.042(3) 0.007(3) 0.001(2) -0.007(2)
C16 0.025(3) 0.021(3) 0.036(3) -0.002(3) -0.001(2) -0.002(2)
C17 0.017(2) 0.023(3) 0.017(3) -0.003(2) -0.0010(19) -0.002(2)
C18 0.027(3) 0.019(3) 0.030(3) -0.004(2) -0.001(2) 0.002(2)
C19 0.025(3) 0.031(3) 0.033(3) -0.007(3) 0.001(2) -0.013(3)
C20 0.031(3) 0.036(4) 0.033(3) -0.001(3) -0.007(2) 0.004(3)
C21 0.027(3) 0.020(3) 0.035(3) 0.005(2) -0.008(2) 0.003(2)
C22 0.027(3) 0.024(3) 0.026(3) -0.004(3) -0.001(2) 0.000(2)
P1 0.0353(8) 0.0289(9) 0.0355(9) -0.0018(7) -0.0031(6) 0.0029(7)
F1 0.0336(15) 0.0345(18) 0.0424(18) -0.0058(14) -0.0059(13) 0.0126(13)
F2 0.099(2) 0.040(2) 0.0334(19) 0.0057(16) 0.0086(17) 0.0079(17)
F3 0.0311(16) 0.040(2) 0.105(3) -0.0267(19) -0.0210(17) 0.0050(15)
F4 0.0347(16) 0.0315(18) 0.056(2) -0.0103(15) 0.0040(14) 0.0043(14)
F5 0.123(3) 0.0289(19) 0.036(2) -0.0009(16) 0.0239(19) -0.0020(19)
F6 0.0444(18) 0.0365(19) 0.077(2) -0.0108(17) -0.0267(17) -0.0013(15)
O1W 0.050(2) 0.068(3) 0.081(3) -0.013(3) 0.018(3) -0.011(3)
O2W 0.037(2) 0.039(3) 0.057(3) 0.008(2) -0.011(2) -0.0013(19)

loop_
_atom_type_symbol
_atom_type_description
_atom_type_scat_dispersion_real
_atom_type_scat_dispersion_imag
_atom_type_scat_source
C C 0.0033 0.0016 'International Tables Vol C Tables 4.2.6.8 and 6.1.1.4'
H H 0.0000 0.0000 'International Tables Vol C Tables 4.2.6.8 and 6.1.1.4'
N N 0.0061 0.0033 'International Tables Vol C Tables 4.2.6.8 and 6.1.1.4'
O O 0.0106 0.0060 'International Tables Vol C Tables 4.2.6.8 and 6.1.1.4'
F F 0.0171 0.0103 'International Tables Vol C Tables 4.2.6.8 and 6.1.1.4'
P P 0.1023 0.0942 'International Tables Vol C Tables 4.2.6.8 and 6.1.1.4'

loop_
_geom_angle_atom_site_label_1
_geom_angle_atom_site_label_2
_geom_angle_atom_site_label_3
_geom_angle
C3 N2 C2 121.1(4)
C7 N3 C4 109.7(3)
C8 N4 C9 123.6(4)
N1 C1 C2 111.2(4)
N2 C2 C1 109.2(4)
O1 C3 N2 122.0(4)
O1 C3 C4 120.4(4)
N2 C3 C4 117.6(4)
N3 C4 C5 108.2(4)
N3 C4 C3 118.3(4)
C5 C4 C3 133.5(4)
C4 C5 C6 106.3(4)
C4 C5 C11 126.9(4)
C6 C5 C11 126.7(4)
C7 C6 C5 107.5(4)
C7 C6 C17 126.5(4)
C5 C6 C17 126.0(4)
N3 C7 C6 108.3(4)
N3 C7 C8 118.7(4)
C6 C7 C8 132.9(4)
O2 C8 N4 123.0(4)
O2 C8 C7 120.2(4)
N4 C8 C7 116.8(4)
N4 C9 C10 107.9(4)
N5 C10 C9 112.8(4)
C16 C11 C12 118.4(4)
C16 C11 C5 121.6(4)
C12 C11 C5 120.1(4)
C13 C12 C11 121.0(4)
C14 C13 C12 119.7(5)
C15 C14 C13 119.7(4)
C14 C15 C16 121.0(5)
C15 C16 C11 120.1(5)
C18 C17 C22 117.5(4)
C18 C17 C6 121.7(4)
C22 C17 C6 120.7(4)
C19 C18 C17 120.9(5)
C20 C19 C18 120.7(5)
C19 C20 C21 119.6(5)
C22 C21 C20 119.1(5)
C21 C22 C17 122.1(4)
F6 P1 F2 90.62(18)
F6 P1 F5 90.04(18)
F2 P1 F5 178.9(2)
F6 P1 F3 179.28(18)
F2 P1 F3 89.07(18)
F5 P1 F3 90.25(19)
F6 P1 F1 91.73(15)
F2 P1 F1 91.01(16)
F5 P1 F1 89.88(16)
F3 P1 F1 88.92(14)
F6 P1 F4 89.96(15)
F2 P1 F4 88.64(16)
F5 P1 F4 90.44(16)
F3 P1 F4 89.38(15)
F1 P1 F4 178.28(16)

loop_
_geom_bond_atom_site_label_1
_geom_bond_atom_site_label_2
_geom_bond_distance
N1 C1 1.485(6)
N2 C3 1.345(5)
N2 C2 1.444(5)
N3 C7 1.361(5)
N3 C4 1.367(5)
N4 C8 1.342(5)
N4 C9 1.462(5)
N5 C10 1.474(6)
O1 C3 1.221(5)
O2 C8 1.234(5)
C1 C2 1.526(7)
C3 C4 1.479(6)
C4 C5 1.400(6)
C5 C6 1.420(6)
C5 C11 1.485(6)
C6 C7 1.387(6)
C6 C17 1.497(6)
C7 C8 1.484(6)
C9 C10 1.498(7)
C11 C16 1.386(6)
C11 C12 1.401(6)
C12 C13 1.379(6)
C13 C14 1.378(7)
C14 C15 1.375(7)
C15 C16 1.380(6)
C17 C18 1.384(6)
C17 C22 1.386(6)
C18 C19 1.378(6)
C19 C20 1.372(7)
C20 C21 1.386(7)
C21 C22 1.378(6)
P1 F6 1.642(3)
P1 F2 1.667(3)
P1 F5 1.671(3)
P1 F3 1.672(3)
P1 F1 1.691(3)
P1 F4 1.710(3)

loop_
_geom_hbond_atom_site_label_D
_geom_hbond_atom_site_label_H
_geom_hbond_atom_site_label_A
_geom_hbond_distance_DH
_geom_hbond_distance_HA
_geom_hbond_distance_DA
_geom_hbond_angle_DHA
_geom_hbond_site_symmetry_A
N5 H56 F3 1.00(7) 1.90(7) 2.806(6) 149(5) .
N5 H56 F4 1.00(7) 2.16(7) 2.992(6) 139(5) .
O2W H3W F5 0.9000(13) 2.37(12) 2.739(5) 105(8) .
O2W H4W F4 0.9000(12) 1.855(14) 2.742(5) 168(6) 8_665
N3 H3 O1 0.88 2.09 2.911(5) 155.8 5_657
N1 H51 O2 0.91(5) 1.94(6) 2.800(6) 157(5) 5_657
N1 H52 F4 0.93(6) 1.95(6) 2.818(6) 155(5) 2
N1 H52 F6 0.93(6) 2.50(5) 3.064(6) 119(4) 2
N1 H53 O2W 0.94(5) 1.89(5) 2.762(6) 152(4) 2_565
N5 H55 O1W 0.99(7) 1.89(7) 2.775(7) 147(5) 6_657
N5 H57 F1 0.83(8) 2.00(8) 2.816(7) 168(7) 8_655
N5 H57 F3 0.83(8) 2.43(8) 2.999(7) 126(6) 8_655
